data_7002954
loop_
_publ_author_name
'Li, Hong-Yan'
'Wu, Jing'
'Zhou, Xin-Hui'
'Kang, Ling-Chen'
'Li, Dong-Ping'
'Sui, Yan'
'Zhou, Yong-Hui'
'Zheng, You-Xuan'
'Zuo, Jing-Lin'
'You, Xiao-Zeng'

_publ_section_title
;
 Synthesis, structural characterization and photoluminescence
 properties of rhenium(I) complexes based on bipyridine derivatives
 with carbazole moieties
;
_journal_issue 47
_journal_name_full 'Dalton Transactions'
_journal_page_first 10563
_journal_page_last 10569
_journal_paper_doi 10.1039/b912823a
_journal_year 2009
_chemical_formula_moiety 'C37 H22 Cl N4 O3 Re, C H2 Cl2'
_chemical_formula_sum 'C38 H24 Cl3 N4 O3 Re'
_chemical_formula_weight 877.16
_chemical_name_systematic
;
?
;
_space_group_IT_number 15
_symmetry_cell_setting monoclinic
_symmetry_space_group_name_Hall '-C 2yc'
_symmetry_space_group_name_H-M 'C 1 2/c 1'
_atom_sites_solution_hydrogens geom
_atom_sites_solution_primary direct
_atom_sites_solution_secondary difmap
_audit_creation_method SHELXL-97
_cell_angle_alpha 90.00
_cell_angle_beta 119.103(2)
_cell_angle_gamma 90.00
_cell_formula_units_Z 8
_cell_length_a 28.810(3)
_cell_length_b 12.8548(12)
_cell_length_c 21.063(2)
_cell_measurement_reflns_used 1328
_cell_measurement_temperature 291(2)
_cell_measurement_theta_max 15.75
_cell_measurement_theta_min 2.21
_cell_volume 6815.8(12)
_computing_cell_refinement 'Bruker SMART'
_computing_data_collection 'Bruker SMART'
_computing_data_reduction 'Bruker SAINT'
_computing_molecular_graphics 'Bruker SHELXTL'
_computing_publication_material 'Bruker SHELXTL'
_computing_structure_refinement 'Bruker SHELXTL'
_computing_structure_solution 'Bruker SHELXTL'
_diffrn_ambient_temperature 291(2)
_diffrn_measured_fraction_theta_full 0.997
_diffrn_measured_fraction_theta_max 0.997
_diffrn_measurement_device_type 'CCD area detector'
_diffrn_measurement_method 'phi and omega scans'
_diffrn_radiation_monochromator graphite
_diffrn_radiation_source 'fine-focus sealed tube'
_diffrn_radiation_type MoK\a
_diffrn_radiation_wavelength 0.71073
_diffrn_reflns_av_R_equivalents 0.0794
_diffrn_reflns_av_sigmaI/netI 0.1082
_diffrn_reflns_limit_h_max 34
_diffrn_reflns_limit_h_min -35
_diffrn_reflns_limit_k_max 8
_diffrn_reflns_limit_k_min -15
_diffrn_reflns_limit_l_max 25
_diffrn_reflns_limit_l_min -23
_diffrn_reflns_number 18099
_diffrn_reflns_theta_full 26.00
_diffrn_reflns_theta_max 26.00
_diffrn_reflns_theta_min 1.62
_exptl_absorpt_coefficient_mu 3.845
_exptl_absorpt_correction_T_max 0.5286
_exptl_absorpt_correction_T_min 0.4716
_exptl_absorpt_correction_type multi-scan
_exptl_absorpt_process_details 'SADABS,2000; Bruker'
_exptl_crystal_colour orange
_exptl_crystal_density_diffrn 1.710
_exptl_crystal_density_method 'not measured'
_exptl_crystal_description block
_exptl_crystal_F_000 3440
_exptl_crystal_size_max 0.23
_exptl_crystal_size_mid 0.21
_exptl_crystal_size_min 0.19
_refine_diff_density_max 1.428
_refine_diff_density_min -0.991
_refine_diff_density_rms 0.159
_refine_ls_extinction_method none
_refine_ls_goodness_of_fit_ref 1.067
_refine_ls_hydrogen_treatment constr
_refine_ls_matrix_type full
_refine_ls_number_parameters 442
_refine_ls_number_reflns 6689
_refine_ls_number_restraints 367
_refine_ls_restrained_S_all 1.061
_refine_ls_R_factor_all 0.1484
_refine_ls_R_factor_gt 0.0971
_refine_ls_shift/su_max 0.000
_refine_ls_shift/su_mean 0.000
_refine_ls_structure_factor_coef Fsqd
_refine_ls_weighting_details 'calc w=1/[\s^2^(Fo^2^)+(0.0753P)^2^+80.9041P] where P=(Fo^2^+2Fc^2^)/3'
_refine_ls_weighting_scheme calc
_refine_ls_wR_factor_gt 0.1876
_refine_ls_wR_factor_ref 0.2088
_reflns_number_gt 4272
_reflns_number_total 6689
_reflns_threshold_expression >2sigma(I)
_cod_data_source_file b912823a.txt
_cod_data_source_block 90517bm
_cod_depositor_comments
;
The following automatic conversions were performed:
'_symmetry_cell_setting' value 'Monoclinic' changed to 'monoclinic'
according to '/home/saulius/struct/CIF-dictionaries/cif_core.dic'
dictionary named 'cif_core.dic' version 2.4.1 from 2010-06-29.

Automatic conversion script
Id: cif_fix_enum 1527 2010-12-29 10:47:43Z saulius 
;
_cod_original_cell_volume 6815.7(12)
_cod_original_sg_symbol_Hall '-C 2yc '
_cod_original_sg_symbol_H-M C2/c
_cod_database_code 7002954

loop_
_symmetry_equiv_pos_as_xyz
'x, y, z'
'-x, y, -z+1/2'
'x+1/2, y+1/2, z'
'-x+1/2, y+1/2, -z+1/2'
'-x, -y, -z'
'x, -y, z-1/2'
'-x+1/2, -y+1/2, -z'
'x+1/2, -y+1/2, z-1/2'

loop_
_atom_site_label
_atom_site_type_symbol
_atom_site_fract_x
_atom_site_fract_y
_atom_site_fract_z
_atom_site_U_iso_or_equiv
_atom_site_adp_type
_atom_site_occupancy
_atom_site_symmetry_multiplicity
_atom_site_calc_flag
_atom_site_refinement_flags
_atom_site_disorder_assembly
_atom_site_disorder_group
C1 C 0.0575(6) 0.8107(11) 0.4968(7) 0.054(3) Uani 1 1 d U . .
C2 C 0.0798(7) 1.0022(15) 0.4699(9) 0.081(5) Uani 1 1 d U . .
C3 C 0.0311(6) 0.8706(11) 0.3621(8) 0.063(4) Uani 1 1 d U . .
C4 C 0.2658(8) 1.1159(17) 0.6603(12) 0.104(4) Uani 1 1 d U . .
C5 C 0.2399(9) 1.1494(18) 0.5939(13) 0.115(5) Uani 1 1 d U . .
H5 H 0.2191 1.1044 0.5560 0.138 Uiso 1 1 calc R . .
C6 C 0.2440(9) 1.253(2) 0.5807(14) 0.131(5) Uani 1 1 d U . .
H6 H 0.2260 1.2813 0.5343 0.157 Uiso 1 1 calc R . .
C7 C 0.2764(10) 1.311(2) 0.6408(15) 0.134(5) Uani 1 1 d U . .
H7 H 0.2798 1.3809 0.6319 0.161 Uiso 1 1 calc R . .
C8 C 0.3028(9) 1.2828(19) 0.7079(13) 0.118(5) Uani 1 1 d U . .
H8 H 0.3230 1.3299 0.7446 0.142 Uiso 1 1 calc R . .
C9 C 0.2998(9) 1.178(2) 0.7229(13) 0.116(4) Uani 1 1 d U . .
C10 C 0.3211(8) 1.1170(17) 0.7813(12) 0.105(4) Uani 1 1 d U . .
C11 C 0.3574(9) 1.1406(19) 0.8558(13) 0.122(5) Uani 1 1 d U . .
H11 H 0.3712 1.2071 0.8707 0.147 Uiso 1 1 calc R . .
C12 C 0.3710(9) 1.0580(19) 0.9051(13) 0.117(5) Uani 1 1 d U . .
H12 H 0.3936 1.0744 0.9536 0.141 Uiso 1 1 calc R . .
C13 C 0.3562(8) 0.961(2) 0.8916(11) 0.125(5) Uani 1 1 d DU . .
H13 H 0.3681 0.9124 0.9287 0.150 Uiso 1 1 calc R . .
C14 C 0.3188(8) 0.931(2) 0.8137(10) 0.116(4) Uani 1 1 d DU . .
H14 H 0.3064 0.8638 0.7997 0.139 Uiso 1 1 calc R . .
C15 C 0.3057(8) 1.0076(19) 0.7682(13) 0.111(4) Uani 1 1 d U . .
C16 C 0.1970(6) 0.9227(13) 0.5970(8) 0.071(4) Uani 1 1 d U . .
H16 H 0.1769 0.9803 0.5953 0.085 Uiso 1 1 calc R . .
C17 C 0.2492(7) 0.9182(14) 0.6505(9) 0.081(3) Uani 1 1 d U . .
C18 C 0.2779(7) 0.8283(13) 0.6576(9) 0.077(4) Uani 1 1 d U . .
H18 H 0.3126 0.8211 0.6951 0.093 Uiso 1 1 calc R . .
C19 C 0.2535(6) 0.7491(12) 0.6074(8) 0.065(4) Uani 1 1 d U . .
H19 H 0.2718 0.6880 0.6108 0.078 Uiso 1 1 calc R . .
C20 C 0.2008(5) 0.7618(11) 0.5511(7) 0.055(3) Uani 1 1 d U . .
C21 C 0.1749(5) 0.6857(10) 0.4927(6) 0.046(3) Uani 1 1 d U . .
C22 C 0.1965(5) 0.5921(10) 0.4888(7) 0.051(3) Uani 1 1 d U . .
H22 H 0.2299 0.5730 0.5258 0.062 Uiso 1 1 calc R . .
C23 C 0.1690(5) 0.5262(10) 0.4307(7) 0.054(3) Uani 1 1 d U . .
H23 H 0.1839 0.4636 0.4275 0.065 Uiso 1 1 calc R . .
C24 C 0.1191(5) 0.5552(11) 0.3774(7) 0.053(3) Uani 1 1 d U . .
C25 C 0.0987(5) 0.6461(11) 0.3859(7) 0.056(3) Uani 1 1 d U . .
H25 H 0.0643 0.6635 0.3510 0.067 Uiso 1 1 calc R . .
C26 C 0.0877(6) 0.3828(12) 0.3167(8) 0.065(4) Uani 1 1 d U . .
C27 C 0.1054(7) 0.3134(14) 0.3731(10) 0.080(5) Uani 1 1 d U . .
H27 H 0.1228 0.3361 0.4211 0.096 Uiso 1 1 calc R . .
C28 C 0.0969(7) 0.2090(15) 0.3568(11) 0.094(6) Uani 1 1 d U . .
H28 H 0.1089 0.1607 0.3943 0.113 Uiso 1 1 calc R . .
C29 C 0.0720(7) 0.1764(15) 0.2891(11) 0.092(5) Uani 1 1 d U . .
H29 H 0.0676 0.1052 0.2803 0.110 Uiso 1 1 calc R . .
C30 C 0.0520(7) 0.2434(14) 0.2302(10) 0.087(5) Uani 1 1 d U . .
H30 H 0.0345 0.2183 0.1828 0.104 Uiso 1 1 calc R . .
C31 C 0.0591(6) 0.3503(12) 0.2444(9) 0.065(4) Uani 1 1 d U . .
C32 C 0.0444(6) 0.4399(11) 0.1980(8) 0.060(4) Uani 1 1 d U . .
C33 C 0.0177(6) 0.4557(14) 0.1237(9) 0.079(4) Uani 1 1 d U . .
H33 H 0.0024 0.3999 0.0923 0.094 Uiso 1 1 calc R . .
C34 C 0.0141(7) 0.5528(15) 0.0971(10) 0.087(5) Uani 1 1 d U . .
H34 H -0.0025 0.5623 0.0470 0.105 Uiso 1 1 calc R . .
C35 C 0.0346(6) 0.6395(13) 0.1425(9) 0.078(4) Uani 1 1 d U . .
H35 H 0.0315 0.7058 0.1231 0.093 Uiso 1 1 calc R . .
C36 C 0.0598(6) 0.6245(11) 0.2169(8) 0.064(4) Uani 1 1 d U . .
H36 H 0.0731 0.6810 0.2482 0.077 Uiso 1 1 calc R . .
C37 C 0.0650(6) 0.5255(11) 0.2440(7) 0.059(3) Uani 1 1 d U . .
C38 C 0.1181(10) 0.064(2) 0.7094(14) 0.152(6) Uani 1 1 d U . .
H38A H 0.0977 0.1284 0.6966 0.183 Uiso 1 1 calc R . .
H38B H 0.1192 0.0378 0.7532 0.183 Uiso 1 1 calc R . .
Cl1 Cl 0.15015(17) 0.9286(3) 0.3977(2) 0.0754(11) Uani 1 1 d . . .
Cl2 Cl 0.1790(3) 0.0927(8) 0.7285(5) 0.204(4) Uani 1 1 d U . .
Cl3 Cl 0.0849(3) -0.0228(5) 0.6418(3) 0.127(2) Uani 1 1 d U . .
N1 N 0.2723(6) 1.0114(13) 0.6943(9) 0.103(3) Uani 1 1 d U . .
N2 N 0.1734(4) 0.8472(8) 0.5467(6) 0.055(3) Uani 1 1 d . . .
N3 N 0.1249(4) 0.7125(9) 0.4412(6) 0.054(3) Uani 1 1 d . . .
N4 N 0.0894(4) 0.4909(8) 0.3157(6) 0.055(3) Uani 1 1 d U . .
O1 O 0.0336(4) 0.7813(9) 0.5229(6) 0.080(3) Uani 1 1 d . . .
O2 O 0.0707(6) 1.0838(10) 0.4812(7) 0.116(5) Uani 1 1 d . . .
O3 O -0.0085(5) 0.8720(10) 0.3097(6) 0.099(4) Uani 1 1 d . . .
Re1 Re 0.09631(2) 0.86412(4) 0.45216(3) 0.0542(2) Uani 1 1 d . . .

loop_
_atom_site_aniso_label
_atom_site_aniso_U_11
_atom_site_aniso_U_22
_atom_site_aniso_U_33
_atom_site_aniso_U_23
_atom_site_aniso_U_13
_atom_site_aniso_U_12
C1 0.062(7) 0.052(7) 0.049(6) -0.008(5) 0.027(6) 0.007(6)
C2 0.091(9) 0.078(9) 0.087(8) -0.011(7) 0.053(7) 0.006(7)
C3 0.060(7) 0.075(8) 0.056(7) 0.007(6) 0.029(6) 0.009(6)
C4 0.096(6) 0.113(6) 0.111(6) -0.021(5) 0.057(5) 0.000(5)
C5 0.110(7) 0.117(7) 0.122(7) -0.009(6) 0.060(5) -0.001(6)
C6 0.122(7) 0.129(7) 0.137(7) -0.009(6) 0.059(6) 0.002(6)
C7 0.124(7) 0.135(7) 0.140(7) -0.009(6) 0.061(6) -0.004(6)
C8 0.110(7) 0.123(7) 0.128(7) -0.014(6) 0.063(5) -0.003(6)
C9 0.106(6) 0.123(6) 0.123(6) -0.017(5) 0.059(5) 0.001(5)
C10 0.097(6) 0.120(6) 0.112(6) -0.020(5) 0.061(5) 0.004(5)
C11 0.110(7) 0.132(7) 0.128(7) -0.019(6) 0.060(5) 0.005(6)
C12 0.107(7) 0.131(7) 0.120(7) -0.018(6) 0.061(5) 0.007(6)
C13 0.113(7) 0.143(7) 0.126(7) -0.015(6) 0.063(5) 0.008(6)
C14 0.106(7) 0.137(7) 0.115(7) -0.016(6) 0.061(5) 0.006(6)
C15 0.099(6) 0.129(6) 0.114(6) -0.016(5) 0.058(5) 0.003(5)
C16 0.067(6) 0.080(7) 0.077(6) -0.013(6) 0.045(5) 0.001(6)
C17 0.075(5) 0.093(6) 0.081(5) -0.017(5) 0.044(4) -0.002(5)
C18 0.070(6) 0.089(7) 0.073(6) -0.005(6) 0.034(5) -0.002(5)
C19 0.058(7) 0.068(8) 0.064(7) -0.001(6) 0.026(6) 0.000(6)
C20 0.051(7) 0.060(7) 0.050(6) 0.004(5) 0.022(5) 0.001(6)
C21 0.047(6) 0.047(6) 0.044(6) 0.004(5) 0.021(5) 0.004(5)
C22 0.049(6) 0.054(6) 0.049(6) 0.005(5) 0.023(5) 0.006(5)
C23 0.054(7) 0.049(6) 0.062(6) 0.001(5) 0.031(5) 0.009(5)
C24 0.052(7) 0.061(7) 0.050(5) 0.006(5) 0.029(5) 0.002(5)
C25 0.050(6) 0.061(7) 0.060(7) 0.000(6) 0.029(5) 0.007(6)
C26 0.062(7) 0.064(8) 0.074(7) -0.006(6) 0.036(6) -0.001(6)
C27 0.081(8) 0.072(8) 0.087(8) 0.001(7) 0.042(7) 0.004(7)
C28 0.092(9) 0.087(9) 0.107(9) 0.009(7) 0.051(7) 0.003(7)
C29 0.089(9) 0.083(9) 0.105(9) -0.004(7) 0.049(7) -0.007(7)
C30 0.089(9) 0.080(9) 0.090(9) -0.017(7) 0.042(7) 0.003(7)
C31 0.061(7) 0.061(8) 0.080(8) -0.009(6) 0.039(6) 0.004(6)
C32 0.057(7) 0.065(7) 0.061(7) -0.014(6) 0.030(6) 0.000(6)
C33 0.078(8) 0.089(8) 0.074(7) -0.022(6) 0.041(6) 0.004(6)
C34 0.087(7) 0.097(8) 0.075(7) 0.001(6) 0.036(6) 0.008(7)
C35 0.078(7) 0.081(8) 0.075(7) 0.001(6) 0.038(6) 0.010(6)
C36 0.064(7) 0.064(7) 0.058(7) 0.005(6) 0.023(6) 0.006(6)
C37 0.058(7) 0.063(7) 0.056(5) -0.006(5) 0.029(5) 0.001(6)
C38 0.148(9) 0.178(9) 0.151(9) -0.036(7) 0.088(7) -0.019(8)
Cl1 0.085(3) 0.076(3) 0.079(3) 0.016(2) 0.051(2) 0.014(2)
Cl2 0.163(6) 0.283(9) 0.215(8) -0.122(7) 0.130(6) -0.085(6)
Cl3 0.151(5) 0.138(5) 0.100(4) -0.038(3) 0.068(4) -0.031(4)
N1 0.087(6) 0.120(6) 0.102(6) -0.024(6) 0.047(5) 0.000(5)
N2 0.060(7) 0.055(7) 0.048(6) -0.010(5) 0.026(6) -0.004(6)
N3 0.043(6) 0.066(8) 0.054(7) 0.008(6) 0.025(6) 0.009(6)
N4 0.063(7) 0.048(7) 0.048(6) -0.004(5) 0.024(5) 0.008(5)
O1 0.087(8) 0.096(9) 0.067(7) 0.001(6) 0.046(6) 0.004(7)
O2 0.176(14) 0.068(8) 0.131(11) -0.003(8) 0.096(11) 0.020(9)
O3 0.078(8) 0.125(11) 0.067(7) 0.013(7) 0.014(6) 0.030(7)
Re1 0.0591(4) 0.0537(4) 0.0516(3) -0.0014(3) 0.0283(3) 0.0093(3)

loop_
_atom_type_symbol
_atom_type_description
_atom_type_scat_dispersion_real
_atom_type_scat_dispersion_imag
_atom_type_scat_source
C C 0.0033 0.0016 'International Tables Vol C Tables 4.2.6.8 and 6.1.1.4'
H H 0.0000 0.0000 'International Tables Vol C Tables 4.2.6.8 and 6.1.1.4'
N N 0.0061 0.0033 'International Tables Vol C Tables 4.2.6.8 and 6.1.1.4'
O O 0.0106 0.0060 'International Tables Vol C Tables 4.2.6.8 and 6.1.1.4'
Cl Cl 0.1484 0.1585 'International Tables Vol C Tables 4.2.6.8 and 6.1.1.4'
Re Re -1.0185 7.2310 'International Tables Vol C Tables 4.2.6.8 and 6.1.1.4'

loop_
_geom_angle_atom_site_label_1
_geom_angle_atom_site_label_2
_geom_angle_atom_site_label_3
_geom_angle
_geom_angle_site_symmetry_1
_geom_angle_site_symmetry_3
_geom_angle_publ_flag
O1 C1 Re1 178.1(13) . . ?
O2 C2 Re1 179(2) . . ?
O3 C3 Re1 177.4(14) . . ?
C5 C4 C9 125(2) . . ?
C5 C4 N1 134(2) . . ?
C9 C4 N1 101(2) . . ?
C4 C5 C6 119(2) . . ?
C4 C5 H5 120.7 . . ?
C6 C5 H5 120.7 . . ?
C5 C6 C7 115(3) . . ?
C5 C6 H6 122.3 . . ?
C7 C6 H6 122.3 . . ?
C8 C7 C6 129(3) . . ?
C8 C7 H7 115.5 . . ?
C6 C7 H7 115.5 . . ?
C7 C8 C9 117(3) . . ?
C7 C8 H8 121.5 . . ?
C9 C8 H8 121.5 . . ?
C10 C9 C8 137(2) . . ?
C10 C9 C4 109(2) . . ?
C8 C9 C4 115(2) . . ?
C9 C10 C11 131(2) . . ?
C9 C10 C15 116(2) . . ?
C11 C10 C15 114(2) . . ?
C12 C11 C10 116(2) . . ?
C12 C11 H11 121.9 . . ?
C10 C11 H11 121.9 . . ?
C13 C12 C11 128(2) . . ?
C13 C12 H12 115.9 . . ?
C11 C12 H12 115.9 . . ?
C12 C13 C14 118(2) . . ?
C12 C13 H13 121.1 . . ?
C14 C13 H13 121.1 . . ?
C15 C14 C13 114(2) . . ?
C15 C14 H14 122.9 . . ?
C13 C14 H14 122.9 . . ?
C14 C15 N1 131(2) . . ?
C14 C15 C10 130(2) . . ?
N1 C15 C10 99(2) . . ?
N2 C16 C17 123.1(15) . . ?
N2 C16 H16 118.4 . . ?
C17 C16 H16 118.4 . . ?
C16 C17 C18 118.7(16) . . ?
C16 C17 N1 117.7(16) . . ?
C18 C17 N1 123.5(16) . . ?
C17 C18 C19 118.4(16) . . ?
C17 C18 H18 120.8 . . ?
C19 C18 H18 120.8 . . ?
C18 C19 C20 119.7(15) . . ?
C18 C19 H19 120.1 . . ?
C20 C19 H19 120.1 . . ?
N2 C20 C19 121.0(13) . . ?
N2 C20 C21 116.8(12) . . ?
C19 C20 C21 122.1(13) . . ?
N3 C21 C22 120.5(12) . . ?
N3 C21 C20 114.4(12) . . ?
C22 C21 C20 125.1(12) . . ?
C21 C22 C23 120.7(12) . . ?
C21 C22 H22 119.7 . . ?
C23 C22 H22 119.7 . . ?
C24 C23 C22 118.6(12) . . ?
C24 C23 H23 120.7 . . ?
C22 C23 H23 120.7 . . ?
C25 C24 C23 118.1(13) . . ?
C25 C24 N4 121.0(12) . . ?
C23 C24 N4 120.9(12) . . ?
N3 C25 C24 124.4(13) . . ?
N3 C25 H25 117.8 . . ?
C24 C25 H25 117.8 . . ?
C27 C26 N4 131.5(15) . . ?
C27 C26 C31 121.6(15) . . ?
N4 C26 C31 106.8(13) . . ?
C26 C27 C28 118.1(17) . . ?
C26 C27 H27 120.9 . . ?
C28 C27 H27 120.9 . . ?
C29 C28 C27 121.2(19) . . ?
C29 C28 H28 119.4 . . ?
C27 C28 H28 119.4 . . ?
C28 C29 C30 122.9(19) . . ?
C28 C29 H29 118.5 . . ?
C30 C29 H29 118.5 . . ?
C29 C30 C31 117.7(17) . . ?
C29 C30 H30 121.1 . . ?
C31 C30 H30 121.1 . . ?
C26 C31 C30 118.3(15) . . ?
C26 C31 C32 109.0(13) . . ?
C30 C31 C32 132.7(15) . . ?
C33 C32 C37 119.0(15) . . ?
C33 C32 C31 134.9(14) . . ?
C37 C32 C31 106.0(13) . . ?
C34 C33 C32 119.6(16) . . ?
C34 C33 H33 120.2 . . ?
C32 C33 H33 120.2 . . ?
C33 C34 C35 122.1(17) . . ?
C33 C34 H34 119.0 . . ?
C35 C34 H34 119.0 . . ?
C36 C35 C34 118.5(16) . . ?
C36 C35 H35 120.8 . . ?
C34 C35 H35 120.8 . . ?
C37 C36 C35 119.5(14) . . ?
C37 C36 H36 120.3 . . ?
C35 C36 H36 120.3 . . ?
C36 C37 N4 130.0(13) . . ?
C36 C37 C32 121.3(14) . . ?
N4 C37 C32 108.7(13) . . ?
Cl2 C38 Cl3 117.0(15) . . ?
Cl2 C38 H38A 108.1 . . ?
Cl3 C38 H38A 108.1 . . ?
Cl2 C38 H38B 108.1 . . ?
Cl3 C38 H38B 108.1 . . ?
H38A C38 H38B 107.3 . . ?
C15 N1 C17 122.6(18) . . ?
C15 N1 C4 115.6(18) . . ?
C17 N1 C4 121.5(16) . . ?
C20 N2 C16 118.9(12) . . ?
C20 N2 Re1 117.3(8) . . ?
C16 N2 Re1 123.5(10) . . ?
C25 N3 C21 117.6(11) . . ?
C25 N3 Re1 125.5(9) . . ?
C21 N3 Re1 116.8(9) . . ?
C26 N4 C37 109.5(11) . . ?
C26 N4 C24 125.2(11) . . ?
C37 N4 C24 124.6(11) . . ?
C1 Re1 C3 88.6(6) . . ?
C1 Re1 C2 88.7(7) . . ?
C3 Re1 C2 86.3(7) . . ?
C1 Re1 N2 95.5(5) . . ?
C3 Re1 N2 173.4(5) . . ?
C2 Re1 N2 98.9(6) . . ?
C1 Re1 N3 94.2(5) . . ?
C3 Re1 N3 100.0(5) . . ?
C2 Re1 N3 173.1(6) . . ?
N2 Re1 N3 74.6(4) . . ?
C1 Re1 Cl1 177.4(4) . . ?
C3 Re1 Cl1 93.5(4) . . ?
C2 Re1 Cl1 93.0(5) . . ?
N2 Re1 Cl1 82.3(3) . . ?
N3 Re1 Cl1 84.0(3) . . ?

loop_
_geom_bond_atom_site_label_1
_geom_bond_atom_site_label_2
_geom_bond_distance
_geom_bond_site_symmetry_2
_geom_bond_publ_flag
C1 O1 1.134(16) . ?
C1 Re1 1.904(16) . ?
C2 O2 1.135(18) . ?
C2 Re1 1.920(18) . ?
C3 O3 1.138(16) . ?
C3 Re1 1.916(15) . ?
C4 C5 1.30(3) . ?
C4 C9 1.44(3) . ?
C4 N1 1.49(2) . ?
C5 C6 1.38(3) . ?
C5 H5 0.9300 . ?
C6 C7 1.37(3) . ?
C6 H6 0.9300 . ?
C7 C8 1.29(3) . ?
C7 H7 0.9300 . ?
C8 C9 1.39(3) . ?
C8 H8 0.9300 . ?
C9 C10 1.33(3) . ?
C10 C11 1.43(3) . ?
C10 C15 1.46(3) . ?
C11 C12 1.40(3) . ?
C11 H11 0.9300 . ?
C12 C13 1.30(3) . ?
C12 H12 0.9300 . ?
C13 C14 1.510(10) . ?
C13 H13 0.9300 . ?
C14 C15 1.29(3) . ?
C14 H14 0.9300 . ?
C15 N1 1.37(2) . ?
C16 N2 1.351(17) . ?
C16 C17 1.38(2) . ?
C16 H16 0.9300 . ?
C17 C18 1.39(2) . ?
C17 N1 1.46(2) . ?
C18 C19 1.39(2) . ?
C18 H18 0.9300 . ?
C19 C20 1.409(18) . ?
C19 H19 0.9300 . ?
C20 N2 1.329(16) . ?
C20 C21 1.460(18) . ?
C21 N3 1.360(15) . ?
C21 C22 1.375(17) . ?
C22 C23 1.379(17) . ?
C22 H22 0.9300 . ?
C23 C24 1.377(17) . ?
C23 H23 0.9300 . ?
C24 C25 1.358(18) . ?
C24 N4 1.422(16) . ?
C25 N3 1.341(16) . ?
C25 H25 0.9300 . ?
C26 C27 1.37(2) . ?
C26 N4 1.391(17) . ?
C26 C31 1.40(2) . ?
C27 C28 1.38(2) . ?
C27 H27 0.9300 . ?
C28 C29 1.31(2) . ?
C28 H28 0.9300 . ?
C29 C30 1.38(2) . ?
C29 H29 0.9300 . ?
C30 C31 1.40(2) . ?
C30 H30 0.9300 . ?
C31 C32 1.43(2) . ?
C32 C33 1.38(2) . ?
C32 C37 1.394(18) . ?
C33 C34 1.35(2) . ?
C33 H33 0.9300 . ?
C34 C35 1.40(2) . ?
C34 H34 0.9300 . ?
C35 C36 1.38(2) . ?
C35 H35 0.9300 . ?
C36 C37 1.372(18) . ?
C36 H36 0.9300 . ?
C37 N4 1.393(16) . ?
C38 Cl2 1.64(2) . ?
C38 Cl3 1.69(2) . ?
C38 H38A 0.9700 . ?
C38 H38B 0.9700 . ?
Cl1 Re1 2.477(4) . ?
N2 Re1 2.154(11) . ?
N3 Re1 2.172(11) . ?
